data_7104501
loop_
_publ_author_name
'Ma, Michelle T'
'Karas, John A'
'White, Jonathan M'
'Scanlon, Denis'
'Donnelly, Paul S'

_publ_section_title
;
 A new bifunctional chelator for copper radiopharmaceuticals: a cage
 amine ligand with a carboxylate functional group for conjugation to
 peptides.
;
_journal_issue 22
_journal_name_full 'Chemical communications (Cambridge, England)'
_journal_page_first 3237
_journal_page_last 3239
_journal_paper_doi 10.1039/b903426a
_journal_volume 34
_journal_year 2009
_chemical_absolute_configuration 'racemic twinning'
_chemical_formula_sum 'C25 H46 Cl Cu F3 N8 O9 S'
_chemical_formula_weight 790.75
_chemical_name_systematic
;
?
;
_space_group_IT_number 20
_symmetry_cell_setting orthorhombic
_symmetry_space_group_name_Hall 'C 2c 2'
_symmetry_space_group_name_H-M 'C 2 2 21'
_atom_sites_solution_hydrogens geom
_atom_sites_solution_primary direct
_atom_sites_solution_secondary difmap
_audit_creation_method SHELXL-97
_cell_angle_alpha 90.00
_cell_angle_beta 90.00
_cell_angle_gamma 90.00
_cell_formula_units_Z 4
_cell_length_a 12.4608(13)
_cell_length_b 20.445(2)
_cell_length_c 13.2263(14)
_cell_measurement_reflns_used 2579
_cell_measurement_temperature 130(2)
_cell_measurement_theta_max 26.81
_cell_measurement_theta_min 2.46
_cell_volume 3369.6(6)
_computing_cell_refinement 'Bruker SMART'
_computing_data_collection 'Bruker SMART'
_computing_data_reduction 'Bruker SAINT'
_computing_molecular_graphics 'Bruker SHELXTL'
_computing_publication_material 'Bruker SHELXTL'
_computing_structure_refinement 'Bruker SHELXTL'
_computing_structure_solution 'Bruker SHELXTL'
_diffrn_ambient_temperature 130(2)
_diffrn_measured_fraction_theta_full 1.000
_diffrn_measured_fraction_theta_max 1.000
_diffrn_measurement_device_type 'CCD area detector'
_diffrn_measurement_method 'phi and omega scans'
_diffrn_radiation_monochromator graphite
_diffrn_radiation_source 'fine-focus sealed tube'
_diffrn_radiation_type MoK\a
_diffrn_radiation_wavelength 0.71073
_diffrn_reflns_av_R_equivalents 0.0334
_diffrn_reflns_av_sigmaI/netI 0.0401
_diffrn_reflns_limit_h_max 14
_diffrn_reflns_limit_h_min -14
_diffrn_reflns_limit_k_max 18
_diffrn_reflns_limit_k_min -24
_diffrn_reflns_limit_l_max 15
_diffrn_reflns_limit_l_min -13
_diffrn_reflns_number 8848
_diffrn_reflns_theta_full 24.99
_diffrn_reflns_theta_max 24.99
_diffrn_reflns_theta_min 1.91
_exptl_absorpt_coefficient_mu 0.868
_exptl_absorpt_correction_T_max 1.00
_exptl_absorpt_correction_T_min 0.74
_exptl_absorpt_correction_type multi-scan
_exptl_absorpt_process_details SADABS
_exptl_crystal_colour blue
_exptl_crystal_density_diffrn 1.559
_exptl_crystal_density_method 'not measured'
_exptl_crystal_description block
_exptl_crystal_F_000 1652
_exptl_crystal_size_max 0.40
_exptl_crystal_size_mid 0.30
_exptl_crystal_size_min 0.20
_refine_diff_density_max 0.541
_refine_diff_density_min -0.275
_refine_diff_density_rms 0.069
_refine_ls_abs_structure_details 'Flack H D (1983), Acta Cryst. A39, 876-881'
_refine_ls_abs_structure_Flack 0.37(2)
_refine_ls_extinction_method none
_refine_ls_goodness_of_fit_ref 1.100
_refine_ls_hydrogen_treatment mixed
_refine_ls_matrix_type full
_refine_ls_number_parameters 251
_refine_ls_number_reflns 2973
_refine_ls_number_restraints 0
_refine_ls_restrained_S_all 1.100
_refine_ls_R_factor_all 0.0553
_refine_ls_R_factor_gt 0.0476
_refine_ls_shift/su_max 0.001
_refine_ls_shift/su_mean 0.000
_refine_ls_structure_factor_coef Fsqd
_refine_ls_weighting_details 'calc w=1/[\s^2^(Fo^2^)+(0.0674P)^2^+2.7135P] where P=(Fo^2^+2Fc^2^)/3'
_refine_ls_weighting_scheme calc
_refine_ls_wR_factor_gt 0.1196
_refine_ls_wR_factor_ref 0.1231
_reflns_number_gt 2603
_reflns_number_total 2973
_reflns_threshold_expression >2sigma(I)
_cod_data_source_file b903426a.txt
_cod_data_source_block jmwpd58
_cod_depositor_comments
;
The following automatic conversions were performed:
'_symmetry_cell_setting' value 'Orthorhombic' changed to 'orthorhombic'
according to '/home/saulius/struct/CIF-dictionaries/cif_core.dic'
dictionary named 'cif_core.dic' version 2.4.1 from
2010-06-29.

'_exptl_absorpt_correction_type' value 'multiscan' changed to
'multi-scan' according to
'/home/saulius/struct/CIF-dictionaries/cif_core.dic' dictionary named
'cif_core.dic' version 2.4.1 from 2010-06-29.

Automatic conversion script
Id: cif_fix_enum 1527 2010-12-29 10:47:43Z saulius 
;
_cod_original_sg_symbol_H-M 'C222(1) '
_cod_database_code 7104501

loop_
_symmetry_equiv_pos_as_xyz
'x, y, z'
'-x, -y, z+1/2'
'-x, y, -z+1/2'
'x, -y, -z'
'x+1/2, y+1/2, z'
'-x+1/2, -y+1/2, z+1/2'
'-x+1/2, y+1/2, -z+1/2'
'x+1/2, -y+1/2, -z'

loop_
_atom_site_label
_atom_site_type_symbol
_atom_site_fract_x
_atom_site_fract_y
_atom_site_fract_z
_atom_site_U_iso_or_equiv
_atom_site_adp_type
_atom_site_occupancy
_atom_site_symmetry_multiplicity
_atom_site_calc_flag
_atom_site_refinement_flags
_atom_site_disorder_assembly
_atom_site_disorder_group
C5 C 0.1500(4) 0.8892(2) 0.8854(4) 0.0457(12) Uani 1 1 d . . .
H5A H 0.2170 0.8703 0.8621 0.055 Uiso 1 1 calc R . .
H5B H 0.0921 0.8711 0.8452 0.055 Uiso 1 1 calc R . .
C6 C 0.1330(4) 0.87252(18) 0.9953(4) 0.0413(9) Uani 1 1 d . . .
H6A H 0.0614 0.8857 1.0158 0.050 Uiso 1 1 calc R . .
H6B H 0.1391 0.8256 1.0047 0.050 Uiso 1 1 calc R . .
C13 C 0.4678(10) 0.2306(6) 0.2583(16) 0.076(6) Uani 0.50 1 d P . .
O4 O 0.5162(13) 0.1354(5) 0.3632(7) 0.115(4) Uani 0.50 1 d P . .
O5 O 0.4257(11) 0.1110(5) 0.3003(10) 0.097(3) Uani 0.50 1 d P . .
O6 O 0.3936(8) 0.1369(6) 0.2278(16) 0.126(5) Uani 0.50 1 d P . .
F1 F 0.5000 0.2679(7) 0.2500 0.40(2) Uani 1 2 d S . .
F2 F 0.4729(11) 0.2472(6) 0.3477(10) 0.115(4) Uani 0.50 1 d P . .
F3 F 0.3731(9) 0.2428(4) 0.2312(8) 0.107(3) Uani 0.50 1 d P . .
Cl Cl -0.07463(11) 1.0000 1.0000 0.0503(4) Uani 1 2 d S . .
H H -0.059(5) 0.712(3) 1.631(4) 0.069(18) Uiso 1 1 d . . .
C1 C 0.2447(3) 0.95341(19) 1.2303(3) 0.0308(8) Uani 1 1 d . . .
C2 C 0.3630(3) 1.0377(2) 0.8011(3) 0.0357(10) Uani 1 1 d . . .
H2A H 0.4014 1.0164 0.7463 0.043 Uiso 1 1 calc R . .
H2B H 0.3950 1.0804 0.8112 0.043 Uiso 1 1 calc R . .
C3 C 0.1845(4) 0.9809(2) 0.7709(3) 0.0423(11) Uani 1 1 d . . .
H3A H 0.1205 0.9847 0.7295 0.051 Uiso 1 1 calc R . .
H3B H 0.2299 0.9476 0.7408 0.051 Uiso 1 1 calc R . .
C4 C 0.4738(3) 1.0160(2) 0.9487(3) 0.0370(10) Uani 1 1 d . . .
H4A H 0.4777 1.0631 0.9564 0.044 Uiso 1 1 calc R . .
H4B H 0.5361 1.0018 0.9107 0.044 Uiso 1 1 calc R . .
C7 C 0.1866(4) 0.9019(2) 1.1657(3) 0.0373(10) Uani 1 1 d . . .
H7A H 0.2056 0.8587 1.1903 0.045 Uiso 1 1 calc R . .
H7B H 0.1098 0.9072 1.1744 0.045 Uiso 1 1 calc R . .
C8 C 0.2939(3) 0.8803(2) 1.3751(3) 0.0350(10) Uani 1 1 d . . .
C9 C 0.2741(4) 0.8653(2) 1.4855(4) 0.0457(12) Uani 1 1 d . . .
H9A H 0.2469 0.9039 1.5193 0.055 Uiso 1 1 calc R . .
H9B H 0.3410 0.8528 1.5177 0.055 Uiso 1 1 calc R . .
C10 C 0.1912(5) 0.8085(3) 1.4948(5) 0.0719(15) Uani 1 1 d . . .
H10A H 0.1295 0.8194 1.4534 0.086 Uiso 1 1 calc R . .
H10B H 0.2233 0.7694 1.4664 0.086 Uiso 1 1 calc R . .
C11 C 0.1537(5) 0.7933(3) 1.5950(5) 0.0671(15) Uani 1 1 d . . .
H11A H 0.1178 0.8313 1.6230 0.081 Uiso 1 1 calc R . .
H11B H 0.2148 0.7834 1.6378 0.081 Uiso 1 1 calc R . .
C12 C 0.0786(4) 0.7370(3) 1.5964(4) 0.0506(12) Uani 1 1 d . . .
N1 N 0.3769(2) 0.9987(2) 0.8942(2) 0.0412(8) Uani 1 1 d . . .
H1 H 0.3849 0.9564 0.8742 0.049 Uiso 1 1 calc R . .
N2 N 0.1532(3) 0.95968(19) 0.8733(3) 0.0471(10) Uani 1 1 d . . .
H2 H 0.0845 0.9737 0.8822 0.056 Uiso 1 1 calc R . .
N3 N 0.2120(3) 0.9057(2) 1.0575(3) 0.0437(9) Uani 1 1 d . . .
H3 H 0.2739 0.8826 1.0496 0.052 Uiso 1 1 calc R . .
N4 N 0.2412(3) 0.93192(16) 1.3364(2) 0.0332(7) Uani 1 1 d . . .
H4 H 0.2021 0.9543 1.3772 0.040 Uiso 1 1 calc R . .
O1 O 0.3532(3) 0.84596(17) 1.3236(3) 0.0528(9) Uani 1 1 d . . .
O2 O 0.1049(3) 0.68358(19) 1.5713(4) 0.0695(11) Uani 1 1 d . . .
O3 O -0.0173(3) 0.75110(17) 1.6309(4) 0.0650(14) Uani 1 1 d . . .
S1 S 0.5000 0.14344(9) 0.2500 0.0629(6) Uani 1 2 d S . .
Cu1 Cu 0.24491(6) 1.0000 1.0000 0.0382(2) Uani 1 2 d S . .

loop_
_atom_site_aniso_label
_atom_site_aniso_U_11
_atom_site_aniso_U_22
_atom_site_aniso_U_33
_atom_site_aniso_U_23
_atom_site_aniso_U_13
_atom_site_aniso_U_12
C5 0.066(3) 0.033(2) 0.038(3) 0.002(2) -0.007(2) -0.021(2)
C6 0.060(2) 0.027(2) 0.037(2) 0.003(2) -0.007(3) -0.0155(17)
C13 0.080(12) 0.051(7) 0.097(11) 0.045(10) -0.042(12) -0.035(6)
O4 0.196(13) 0.092(7) 0.059(6) 0.035(5) 0.015(8) -0.006(9)
O5 0.119(10) 0.068(7) 0.104(9) 0.006(6) 0.037(8) -0.028(6)
O6 0.067(6) 0.082(8) 0.231(18) -0.016(10) -0.038(9) -0.020(6)
F1 0.43(4) 0.070(8) 0.70(7) 0.000 -0.16(4) 0.000
F2 0.119(7) 0.090(7) 0.137(11) -0.090(8) 0.002(7) -0.001(6)
F3 0.114(7) 0.085(6) 0.120(7) 0.014(5) -0.003(6) 0.057(5)
Cl 0.0401(7) 0.0641(10) 0.0468(8) 0.0089(10) 0.000 0.000
C1 0.0328(18) 0.0313(19) 0.028(2) 0.0046(15) -0.0024(19) 0.0047(18)
C2 0.034(2) 0.041(2) 0.032(2) 0.0105(18) 0.0005(17) 0.0039(18)
C3 0.051(2) 0.043(3) 0.033(2) 0.0062(19) -0.001(2) -0.011(2)
C4 0.028(2) 0.050(3) 0.033(2) 0.0078(18) 0.0017(16) -0.0016(17)
C7 0.039(2) 0.040(2) 0.033(2) 0.0125(19) -0.0012(19) -0.0040(19)
C8 0.033(2) 0.036(2) 0.035(2) 0.0051(19) -0.0042(18) -0.0023(18)
C9 0.056(3) 0.042(2) 0.039(3) 0.018(2) -0.001(2) -0.0050(19)
C10 0.107(4) 0.046(3) 0.063(3) -0.002(3) 0.026(4) -0.012(3)
C11 0.068(4) 0.070(4) 0.064(4) 0.004(3) 0.010(3) -0.014(3)
C12 0.048(3) 0.040(3) 0.064(3) 0.006(2) 0.001(3) 0.005(2)
N1 0.0419(17) 0.0467(19) 0.0351(17) 0.009(2) 0.0041(14) 0.010(2)
N2 0.055(2) 0.041(2) 0.045(2) 0.0141(18) 0.0035(19) -0.0089(18)
N3 0.051(2) 0.041(2) 0.039(2) -0.0007(17) -0.0069(17) -0.0050(17)
N4 0.0337(17) 0.0353(18) 0.0307(17) 0.0070(14) 0.0025(16) 0.0063(16)
O1 0.055(2) 0.057(2) 0.046(2) 0.0172(17) 0.0063(16) 0.0243(17)
O2 0.065(2) 0.044(2) 0.100(3) 0.006(2) 0.012(2) 0.0148(18)
O3 0.055(2) 0.0300(19) 0.110(4) 0.0092(19) 0.022(2) 0.0021(17)
S1 0.0616(11) 0.0385(10) 0.0887(16) 0.000 0.0009(11) 0.000
Cu1 0.0454(4) 0.0429(4) 0.0262(3) 0.0065(3) 0.000 0.000

loop_
_atom_type_symbol
_atom_type_description
_atom_type_scat_dispersion_real
_atom_type_scat_dispersion_imag
_atom_type_scat_source
C C 0.0033 0.0016 'International Tables Vol C Tables 4.2.6.8 and 6.1.1.4'
H H 0.0000 0.0000 'International Tables Vol C Tables 4.2.6.8 and 6.1.1.4'
N N 0.0061 0.0033 'International Tables Vol C Tables 4.2.6.8 and 6.1.1.4'
O O 0.0106 0.0060 'International Tables Vol C Tables 4.2.6.8 and 6.1.1.4'
F F 0.0171 0.0103 'International Tables Vol C Tables 4.2.6.8 and 6.1.1.4'
S S 0.1246 0.1234 'International Tables Vol C Tables 4.2.6.8 and 6.1.1.4'
Cu Cu 0.3201 1.2651 'International Tables Vol C Tables 4.2.6.8 and 6.1.1.4'
Cl Cl 0.1484 0.1585 'International Tables Vol C Tables 4.2.6.8 and 6.1.1.4'

loop_
_geom_angle_atom_site_label_1
_geom_angle_atom_site_label_2
_geom_angle_atom_site_label_3
_geom_angle
_geom_angle_site_symmetry_1
_geom_angle_site_symmetry_3
_geom_angle_publ_flag
N2 C5 C6 109.6(4) . . ?
N3 C6 C5 110.2(3) . . ?
C13 C13 F1 61.4(12) 3_655 . ?
C13 C13 F2 102(3) 3_655 . ?
F1 C13 F2 81.7(16) . . ?
C13 C13 F3 146(3) 3_655 . ?
F1 C13 F3 103.0(11) . . ?
F2 C13 F3 105.5(16) . . ?
C13 C13 F2 48(2) 3_655 3_655 ?
F1 C13 F2 59.8(13) . 3_655 ?
F2 C13 F2 138.6(13) . 3_655 ?
F3 C13 F2 98.1(13) . 3_655 ?
C13 C13 S1 76.9(4) 3_655 . ?
F1 C13 S1 138.3(15) . . ?
F2 C13 S1 108.2(11) . . ?
F3 C13 S1 112.4(10) . . ?
F2 C13 S1 93.0(11) 3_655 . ?
O5 O4 S1 52.0(5) . . ?
O5 O4 O6 96.6(9) . 3_655 ?
S1 O4 O6 50.9(6) . 3_655 ?
O6 O5 S1 66.3(8) . . ?
O6 O5 O4 124.6(10) . . ?
S1 O5 O4 65.2(7) . . ?
O5 O6 S1 62.3(8) . . ?
O5 O6 O4 111.0(11) . 3_655 ?
S1 O6 O4 59.7(7) . 3_655 ?
C13 F1 C13 57(2) . 3_655 ?
C13 F1 F2 87.8(18) . 3_655 ?
C13 F1 F2 60.4(14) 3_655 3_655 ?
C13 F1 F2 60.4(14) . . ?
C13 F1 F2 87.8(18) 3_655 . ?
F2 F1 F2 144.7(16) 3_655 . ?
C13 F1 F3 46.8(8) . . ?
C13 F1 F3 98.5(13) 3_655 . ?
F2 F1 F3 89.9(8) 3_655 . ?
F2 F1 F3 79.5(7) . . ?
C13 F1 F3 98.5(13) . 3_655 ?
C13 F1 F3 46.8(8) 3_655 3_655 ?
F2 F1 F3 79.5(7) 3_655 3_655 ?
F2 F1 F3 89.9(8) . 3_655 ?
F3 F1 F3 144.4(12) . 3_655 ?
C13 F2 F1 37.8(7) . . ?
C13 F2 C13 30.2(10) . 3_655 ?
F1 F2 C13 32.4(8) . 3_655 ?
C13 F3 F1 30.2(7) . . ?
N4 C1 C7 108.1(3) . . ?
N4 C1 C3 104.8(3) . 4_577 ?
C7 C1 C3 111.3(3) . 4_577 ?
N4 C1 C2 108.7(3) . 4_577 ?
C7 C1 C2 112.4(3) . 4_577 ?
C3 C1 C2 111.1(3) 4_577 4_577 ?
N1 C2 C1 113.6(3) . 4_577 ?
N2 C3 C1 113.3(4) . 4_577 ?
N1 C4 C4 110.0(3) . 4_577 ?
N3 C7 C1 113.9(3) . . ?
O1 C8 N4 122.1(4) . . ?
O1 C8 C9 121.3(4) . . ?
N4 C8 C9 116.6(4) . . ?
C8 C9 C10 109.6(4) . . ?
C11 C10 C9 116.7(5) . . ?
C10 C11 C12 112.6(5) . . ?
O2 C12 O3 123.4(5) . . ?
O2 C12 C11 122.4(5) . . ?
O3 C12 C11 114.1(5) . . ?
C4 N1 C2 112.4(4) . . ?
C4 N1 Cu1 108.0(3) . . ?
C2 N1 Cu1 116.4(2) . . ?
C5 N2 C3 113.6(4) . . ?
C5 N2 Cu1 107.7(3) . . ?
C3 N2 Cu1 117.0(3) . . ?
C6 N3 C7 112.5(4) . . ?
C6 N3 Cu1 110.7(3) . . ?
C7 N3 Cu1 116.1(3) . . ?
C8 N4 C1 125.7(4) . . ?
O5 S1 O5 119.6(10) 3_655 . ?
O5 S1 O6 121.6(8) 3_655 . ?
O5 S1 O6 51.5(8) . . ?
O5 S1 O6 51.5(8) 3_655 3_655 ?
O5 S1 O6 121.6(8) . 3_655 ?
O6 S1 O6 168.7(10) . 3_655 ?
O5 S1 O4 110.5(8) 3_655 . ?
O5 S1 O4 62.7(7) . . ?
O6 S1 O4 109.3(10) . . ?
O6 S1 O4 69.4(10) 3_655 . ?
O5 S1 O4 62.7(7) 3_655 3_655 ?
O5 S1 O4 110.5(8) . 3_655 ?
O6 S1 O4 69.4(10) . 3_655 ?
O6 S1 O4 109.3(10) 3_655 3_655 ?
O4 S1 O4 167.6(8) . 3_655 ?
O5 S1 C13 107.8(7) 3_655 3_655 ?
O5 S1 C13 132.4(7) . 3_655 ?
O6 S1 C13 107.2(7) . 3_655 ?
O6 S1 C13 84.0(6) 3_655 3_655 ?
O4 S1 C13 97.7(8) . 3_655 ?
O4 S1 C13 94.3(8) 3_655 3_655 ?
O5 S1 C13 132.4(7) 3_655 . ?
O5 S1 C13 107.8(7) . . ?
O6 S1 C13 84.0(6) . . ?
O6 S1 C13 107.2(7) 3_655 . ?
O4 S1 C13 94.3(8) . . ?
O4 S1 C13 97.7(8) 3_655 . ?
C13 S1 C13 26.3(8) 3_655 . ?
N3 Cu1 N3 157.7(2) . 4_577 ?
N3 Cu1 N1 85.71(15) . 4_577 ?
N3 Cu1 N1 111.71(17) 4_577 4_577 ?
N3 Cu1 N1 111.71(17) . . ?
N3 Cu1 N1 85.71(15) 4_577 . ?
N1 Cu1 N1 80.82(18) 4_577 . ?
N3 Cu1 N2 80.25(14) . . ?
N3 Cu1 N2 88.11(15) 4_577 . ?
N1 Cu1 N2 153.91(15) 4_577 . ?
N1 Cu1 N2 84.09(15) . . ?
N3 Cu1 N2 88.11(15) . 4_577 ?
N3 Cu1 N2 80.25(14) 4_577 4_577 ?
N1 Cu1 N2 84.09(15) 4_577 4_577 ?
N1 Cu1 N2 153.91(15) . 4_577 ?
N2 Cu1 N2 117.1(2) . 4_577 ?

loop_
_geom_bond_atom_site_label_1
_geom_bond_atom_site_label_2
_geom_bond_distance
_geom_bond_site_symmetry_2
_geom_bond_publ_flag
C5 N2 1.450(6) . ?
C5 C6 1.508(7) . ?
C6 N3 1.452(6) . ?
C13 C13 0.83(3) 3_655 ?
C13 F1 0.868(14) . ?
C13 F2 1.23(2) . ?
C13 F3 1.258(15) . ?
C13 F2 1.62(2) 3_655 ?
C13 S1 1.831(14) . ?
O4 O5 1.487(18) . ?
O4 S1 1.519(10) . ?
O4 O6 1.65(2) 3_655 ?
O5 O6 1.166(17) . ?
O5 S1 1.319(10) . ?
O6 S1 1.365(10) . ?
O6 O4 1.65(2) 3_655 ?
F1 C13 0.868(14) 3_655 ?
F1 F2 1.401(15) 3_655 ?
F1 F2 1.401(15) . ?
F1 F3 1.681(13) . ?
F1 F3 1.681(13) 3_655 ?
F2 C13 1.62(2) 3_655 ?
C1 N4 1.471(5) . ?
C1 C7 1.537(6) . ?
C1 C3 1.539(6) 4_577 ?
C1 C2 1.542(6) 4_577 ?
C2 N1 1.477(5) . ?
C2 C1 1.542(6) 4_577 ?
C3 N2 1.475(6) . ?
C3 C1 1.539(6) 4_577 ?
C4 N1 1.450(5) . ?
C4 C4 1.507(8) 4_577 ?
C7 N3 1.467(6) . ?
C8 O1 1.225(5) . ?
C8 N4 1.345(5) . ?
C8 C9 1.512(6) . ?
C9 C10 1.559(7) . ?
C10 C11 1.440(8) . ?
C11 C12 1.483(8) . ?
C12 O2 1.188(6) . ?
C12 O3 1.311(6) . ?
N1 Cu1 2.159(3) . ?
N2 Cu1 2.189(4) . ?
N3 Cu1 2.114(4) . ?
S1 O5 1.319(10) 3_655 ?
S1 O6 1.365(10) 3_655 ?
S1 O4 1.519(10) 3_655 ?
S1 C13 1.831(14) 3_655 ?
Cu1 N3 2.114(4) 4_577 ?
Cu1 N1 2.159(3) 4_577 ?
Cu1 N2 2.189(4) 4_577 ?
